data_7043226
loop_
_publ_author_name
'Zhan, Guangli'
'Zhong, Wei'
'Wei, Zhenhong'
'Liu, Zhenzhen'
'Liu, Xiaoming'

_publ_section_title
;
 The roles of the phenol groups and auxiliary ligand of copper(II)
 complexes with tetradentate ligands in aerobic oxidation of benzyl
 alcohol
;
_journal_name_full 'Dalton Trans.'
_journal_paper_doi 10.1039/C7DT01716B
_journal_year 2017
_chemical_formula_sum 'C27 H29 Cu F3 N2 O4'
_chemical_formula_weight 566.06
_chemical_name_systematic
; 
 ? 
;
_space_group_IT_number 14
_symmetry_cell_setting monoclinic
_symmetry_space_group_name_Hall '-P 2yn'
_symmetry_space_group_name_H-M 'P 1 21/n 1'
_atom_sites_solution_hydrogens geom
_atom_sites_solution_primary direct
_atom_sites_solution_secondary difmap
_audit_creation_method SHELXL-97
_audit_update_record
;
2017-01-22 deposited with the CCDC.
2017-06-02 downloaded from the CCDC.
;
_cell_angle_alpha 90.00
_cell_angle_beta 97.542(9)
_cell_angle_gamma 90.00
_cell_formula_units_Z 4
_cell_length_a 11.8961(13)
_cell_length_b 12.6494(11)
_cell_length_c 17.4128(17)
_cell_measurement_reflns_used 1084
_cell_measurement_temperature 293(2)
_cell_measurement_theta_max 43.0320
_cell_measurement_theta_min 6.8910
_cell_volume 2597.6(4)
_computing_cell_refinement 'Bruker SMART'
_computing_data_collection 'Bruker SMART'
_computing_data_reduction 'Bruker SAINT'
_computing_molecular_graphics 'Bruker SHELXTL'
_computing_publication_material 'Bruker SHELXTL'
_computing_structure_refinement 'SHELXL-97 (Sheldrick, 1997)'
_computing_structure_solution 'SHELXS-97 (Sheldrick, 1990)'
_diffrn_ambient_temperature 293(2)
_diffrn_measured_fraction_theta_full 0.971
_diffrn_measured_fraction_theta_max 0.971
_diffrn_measurement_device_type 'Xcalibur, Eos, Gemini'
_diffrn_measurement_method '\w scans'
_diffrn_radiation_monochromator graphite
_diffrn_radiation_source 'fine-focus sealed tube'
_diffrn_radiation_type CuK\a
_diffrn_radiation_wavelength 1.54184
_diffrn_reflns_av_R_equivalents 0.0593
_diffrn_reflns_av_unetI/netI 0.0978
_diffrn_reflns_limit_h_max 14
_diffrn_reflns_limit_h_min -14
_diffrn_reflns_limit_k_max 7
_diffrn_reflns_limit_k_min -15
_diffrn_reflns_limit_l_max 19
_diffrn_reflns_limit_l_min -21
_diffrn_reflns_number 9488
_diffrn_reflns_theta_full 71.99
_diffrn_reflns_theta_max 71.99
_diffrn_reflns_theta_min 4.25
_exptl_absorpt_coefficient_mu 1.690
_exptl_absorpt_correction_T_max 1.00000
_exptl_absorpt_correction_T_min 0.84043
_exptl_absorpt_correction_type multi-scan
_exptl_absorpt_process_details sadabs
_exptl_crystal_colour black
_exptl_crystal_density_diffrn 1.447
_exptl_crystal_density_method 'not measured'
_exptl_crystal_description block
_exptl_crystal_F_000 1172
_exptl_crystal_size_max 0.53
_exptl_crystal_size_mid 0.34
_exptl_crystal_size_min 0.19
_refine_diff_density_max 0.188
_refine_diff_density_min -0.275
_refine_diff_density_rms 0.052
_refine_ls_extinction_method none
_refine_ls_goodness_of_fit_ref 0.993
_refine_ls_hydrogen_treatment mixed
_refine_ls_matrix_type full
_refine_ls_number_parameters 342
_refine_ls_number_reflns 4976
_refine_ls_number_restraints 0
_refine_ls_restrained_S_all 0.993
_refine_ls_R_factor_all 0.1607
_refine_ls_R_factor_gt 0.0592
_refine_ls_shift/su_max 0.000
_refine_ls_shift/su_mean 0.000
_refine_ls_structure_factor_coef Fsqd
_refine_ls_weighting_details 'calc w=1/[\s^2^(Fo^2^)+(0.0383P)^2^+0.0000P] where P=(Fo^2^+2Fc^2^)/3'
_refine_ls_weighting_scheme calc
_refine_ls_wR_factor_gt 0.1060
_refine_ls_wR_factor_ref 0.1541
_reflns_number_gt 2013
_reflns_number_total 4976
_reflns_threshold_expression >2sigma(I)
_cod_data_source_file c7dt01716b2.cif
_cod_data_source_block 2
_cod_original_sg_symbol_H-M P21/n
_cod_database_code 7043226

loop_
_symmetry_equiv_pos_as_xyz
'x, y, z'
'-x+1/2, y+1/2, -z+1/2'
'-x, -y, -z'
'x-1/2, -y-1/2, z-1/2'

loop_
_atom_site_label
_atom_site_type_symbol
_atom_site_fract_x
_atom_site_fract_y
_atom_site_fract_z
_atom_site_U_iso_or_equiv
_atom_site_adp_type
_atom_site_occupancy
_atom_site_symmetry_multiplicity
_atom_site_calc_flag
_atom_site_refinement_flags
Cu1 Cu 0.51759(7) 0.35688(6) 0.55104(4) 0.0717(3) Uani 1 1 d .
O2 O 0.4950(3) 0.1912(3) 0.6056(2) 0.0737(12) Uani 1 1 d .
O1 O 0.6764(3) 0.3683(3) 0.5749(2) 0.0756(11) Uani 1 1 d .
O3 O 0.5050(3) 0.4331(3) 0.6470(2) 0.0832(12) Uani 1 1 d .
N1 N 0.5228(4) 0.2818(3) 0.4484(2) 0.0709(13) Uani 1 1 d .
O4 O 0.5376(4) 0.2976(4) 0.7297(2) 0.1007(16) Uani 1 1 d .
F3 F 0.9788(4) 0.2805(3) 0.7054(2) 0.1452(17) Uani 1 1 d .
N2 N 0.3549(4) 0.3767(3) 0.5108(3) 0.0749(14) Uani 1 1 d .
F1 F 0.8003(4) 0.2671(4) 0.7107(2) 0.1347(16) Uani 1 1 d .
C13 C 0.4084(5) 0.1333(4) 0.5668(3) 0.0640(14) Uani 1 1 d .
C12 C 0.3173(5) 0.0904(4) 0.5999(3) 0.0660(15) Uani 1 1 d .
C8 C 0.4196(5) 0.1205(4) 0.4884(3) 0.0658(15) Uani 1 1 d .
F2 F 0.8702(4) 0.4161(4) 0.6853(2) 0.1416(18) Uani 1 1 d .
C24 C 0.7514(6) 0.3165(5) 0.5433(4) 0.0745(18) Uani 1 1 d .
C1 C 0.4240(6) 0.3176(5) 0.3949(3) 0.092(2) Uani 1 1 d .
H1A H 0.4014 0.2620 0.3576 0.111 Uiso 1 1 calc R
H1B H 0.4451 0.3789 0.3666 0.111 Uiso 1 1 calc R
C7 C 0.5225(5) 0.1636(4) 0.4575(3) 0.0751(17) Uani 1 1 d .
H7A H 0.5895 0.1429 0.4921 0.090 Uiso 1 1 calc R
H7B H 0.5276 0.1316 0.4074 0.090 Uiso 1 1 calc R
C23 C 0.8552(6) 0.2880(5) 0.5859(4) 0.0824(18) Uani 1 1 d .
C2 C 0.3270(6) 0.3450(5) 0.4359(4) 0.085(2) Uani 1 1 d .
C11 C 0.2380(5) 0.0364(5) 0.5482(4) 0.0853(19) Uani 1 1 d .
H11 H 0.1742 0.0093 0.5669 0.102 Uiso 1 1 calc R
C22 C 0.9391(6) 0.2353(6) 0.5536(5) 0.103(2) Uani 1 1 d .
H22 H 1.0070 0.2186 0.5839 0.123 Uiso 1 1 calc R
C26 C 0.5409(6) 0.3924(6) 0.7132(4) 0.085(2) Uani 1 1 d .
C6 C 0.2744(6) 0.4112(4) 0.5498(4) 0.0821(18) Uani 1 1 d .
H6 H 0.2954 0.4335 0.6006 0.099 Uiso 1 1 calc R
C9 C 0.3398(5) 0.0625(5) 0.4414(3) 0.0857(19) Uani 1 1 d .
H9 H 0.3482 0.0516 0.3897 0.103 Uiso 1 1 calc R
C19 C 0.7357(6) 0.2844(5) 0.4644(4) 0.0823(18) Uani 1 1 d .
C25 C 0.8739(7) 0.3121(6) 0.6689(5) 0.099(2) Uani 1 1 d .
C20 C 0.8217(7) 0.2317(5) 0.4326(4) 0.098(2) Uani 1 1 d .
H20 H 0.8108 0.2126 0.3806 0.118 Uiso 1 1 calc R
C18 C 0.6278(6) 0.3148(5) 0.4148(3) 0.090(2) Uani 1 1 d .
H18A H 0.6267 0.2825 0.3641 0.108 Uiso 1 1 calc R
H18B H 0.6266 0.3908 0.4078 0.108 Uiso 1 1 calc R
C10 C 0.2485(5) 0.0208(5) 0.4711(4) 0.091(2) Uani 1 1 d .
H10 H 0.1939 -0.0176 0.4395 0.109 Uiso 1 1 calc R
C14 C 0.3022(6) 0.1023(5) 0.6857(4) 0.0847(19) Uani 1 1 d .
C16 C 0.4066(5) 0.0637(5) 0.7371(3) 0.102(2) Uani 1 1 d .
H16A H 0.4139 -0.0114 0.7311 0.154 Uiso 1 1 calc R
H16B H 0.3996 0.0797 0.7902 0.154 Uiso 1 1 calc R
H16C H 0.4726 0.0982 0.7227 0.154 Uiso 1 1 calc R
C5 C 0.1609(6) 0.4164(5) 0.5202(5) 0.106(2) Uani 1 1 d .
H5 H 0.1063 0.4414 0.5493 0.127 Uiso 1 1 calc R
C27 C 0.5963(5) 0.4680(5) 0.7738(3) 0.116(3) Uani 1 1 d .
H27A H 0.6692 0.4886 0.7609 0.174 Uiso 1 1 calc R
H27B H 0.6055 0.4340 0.8235 0.174 Uiso 1 1 calc R
H27C H 0.5495 0.5296 0.7755 0.174 Uiso 1 1 calc R
C17 C 0.2772(5) 0.2189(5) 0.7016(3) 0.098(2) Uani 1 1 d .
H17A H 0.2610 0.2264 0.7539 0.148 Uiso 1 1 calc R
H17B H 0.2129 0.2419 0.6664 0.148 Uiso 1 1 calc R
H17C H 0.3420 0.2612 0.6944 0.148 Uiso 1 1 calc R
C3 C 0.2152(7) 0.3464(5) 0.4024(4) 0.107(2) Uani 1 1 d .
H3 H 0.1958 0.3231 0.3518 0.128 Uiso 1 1 calc R
C21 C 0.9224(7) 0.2076(6) 0.4772(5) 0.115(3) Uani 1 1 d .
H21 H 0.9792 0.1725 0.4553 0.138 Uiso 1 1 calc R
C4 C 0.1331(7) 0.3819(6) 0.4441(5) 0.113(3) Uani 1 1 d .
H4 H 0.0579 0.3831 0.4214 0.135 Uiso 1 1 calc R
C15 C 0.2028(5) 0.0389(5) 0.7060(3) 0.118(3) Uani 1 1 d .
H15A H 0.1353 0.0597 0.6731 0.178 Uiso 1 1 calc R
H15B H 0.1932 0.0515 0.7591 0.178 Uiso 1 1 calc R
H15C H 0.2167 -0.0350 0.6987 0.178 Uiso 1 1 calc R
H2 H 0.508(5) 0.216(4) 0.651(3) 0.09(2) Uiso 1 1 d .

loop_
_atom_site_aniso_label
_atom_site_aniso_U_11
_atom_site_aniso_U_22
_atom_site_aniso_U_33
_atom_site_aniso_U_23
_atom_site_aniso_U_13
_atom_site_aniso_U_12
Cu1 0.0855(6) 0.0682(5) 0.0570(5) 0.0007(4) -0.0073(4) -0.0055(5)
O2 0.086(3) 0.081(3) 0.051(2) -0.001(2) -0.003(2) -0.019(2)
O1 0.074(3) 0.085(3) 0.064(3) -0.006(2) -0.004(2) -0.012(2)
O3 0.097(3) 0.087(3) 0.059(2) -0.013(2) -0.015(2) 0.006(2)
N1 0.095(4) 0.067(3) 0.047(3) 0.009(2) -0.004(3) -0.015(3)
O4 0.140(4) 0.099(3) 0.058(3) -0.003(3) -0.009(3) -0.017(3)
F3 0.096(3) 0.189(4) 0.138(4) 0.018(3) -0.029(3) 0.007(3)
N2 0.080(4) 0.062(3) 0.077(4) 0.004(3) -0.012(3) -0.001(3)
F1 0.124(4) 0.187(5) 0.090(3) 0.038(3) 0.000(3) -0.010(3)
C13 0.066(4) 0.063(3) 0.059(3) 0.003(3) -0.007(3) -0.001(3)
C12 0.068(4) 0.065(4) 0.063(4) 0.010(3) 0.001(3) 0.006(3)
C8 0.080(4) 0.064(4) 0.051(3) 0.003(3) -0.003(3) -0.008(3)
F2 0.156(4) 0.133(4) 0.118(4) -0.019(3) -0.046(3) -0.012(3)
C24 0.077(5) 0.078(4) 0.066(4) 0.012(3) -0.002(4) -0.028(4)
C1 0.102(5) 0.098(5) 0.071(4) 0.010(4) -0.013(4) -0.014(4)
C7 0.100(5) 0.067(4) 0.057(4) -0.005(3) 0.006(3) -0.010(3)
C23 0.080(5) 0.084(5) 0.084(5) -0.001(4) 0.012(4) -0.020(4)
C2 0.093(5) 0.068(4) 0.081(5) 0.019(4) -0.033(4) -0.012(4)
C11 0.080(5) 0.088(5) 0.086(5) 0.019(4) 0.000(4) -0.015(4)
C22 0.081(5) 0.108(6) 0.118(6) -0.001(5) 0.010(5) -0.022(5)
C26 0.090(5) 0.101(5) 0.061(4) -0.020(4) -0.003(4) 0.000(4)
C6 0.089(5) 0.060(4) 0.093(5) 0.005(3) -0.004(4) 0.002(4)
C9 0.111(5) 0.087(5) 0.055(4) 0.000(3) -0.005(4) -0.021(4)
C19 0.086(5) 0.086(5) 0.074(5) 0.005(4) 0.011(4) -0.022(4)
C25 0.086(6) 0.099(6) 0.105(7) 0.013(5) -0.012(5) -0.008(5)
C20 0.109(6) 0.101(5) 0.089(5) -0.003(4) 0.031(5) -0.035(5)
C18 0.131(6) 0.083(4) 0.057(4) 0.006(3) 0.017(4) -0.038(4)
C10 0.095(5) 0.098(5) 0.073(4) 0.012(4) -0.017(4) -0.028(4)
C14 0.100(5) 0.086(5) 0.070(4) 0.012(4) 0.020(4) -0.003(4)
C16 0.145(6) 0.106(5) 0.055(4) 0.022(4) 0.009(4) 0.005(5)
C5 0.088(6) 0.087(5) 0.137(7) 0.010(5) -0.002(5) 0.008(4)
C27 0.136(6) 0.125(6) 0.076(4) -0.033(4) -0.027(4) -0.004(5)
C17 0.112(6) 0.107(5) 0.080(5) -0.005(4) 0.028(4) 0.016(4)
C3 0.103(6) 0.103(6) 0.104(6) 0.019(5) -0.026(5) -0.013(5)
C21 0.089(6) 0.118(6) 0.145(8) -0.016(6) 0.042(6) -0.027(5)
C4 0.085(6) 0.097(6) 0.145(8) 0.032(5) -0.028(5) -0.010(5)
C15 0.133(7) 0.136(7) 0.097(5) 0.006(5) 0.055(4) -0.038(5)

loop_
_atom_type_symbol
_atom_type_description
_atom_type_scat_dispersion_real
_atom_type_scat_dispersion_imag
_atom_type_scat_source
C C 0.0181 0.0091 'International Tables Vol C Tables 4.2.6.8 and 6.1.1.4'
H H 0.0000 0.0000 'International Tables Vol C Tables 4.2.6.8 and 6.1.1.4'
Cu Cu -1.9646 0.5888 'International Tables Vol C Tables 4.2.6.8 and 6.1.1.4'
F F 0.0727 0.0534 'International Tables Vol C Tables 4.2.6.8 and 6.1.1.4'
N N 0.0311 0.0180 'International Tables Vol C Tables 4.2.6.8 and 6.1.1.4'
O O 0.0492 0.0322 'International Tables Vol C Tables 4.2.6.8 and 6.1.1.4'

loop_
_geom_angle_atom_site_label_1
_geom_angle_atom_site_label_2
_geom_angle_atom_site_label_3
_geom_angle
O1 Cu1 O3 87.77(16)
O1 Cu1 N2 165.86(17)
O3 Cu1 N2 93.39(19)
O1 Cu1 N1 94.82(18)
O3 Cu1 N1 176.82(17)
N2 Cu1 N1 83.7(2)
O1 Cu1 O2 98.32(15)
O3 Cu1 O2 93.97(16)
N2 Cu1 O2 95.66(16)
N1 Cu1 O2 87.50(16)
C13 O2 Cu1 113.6(3)
C24 O1 Cu1 126.7(4)
C26 O3 Cu1 121.1(4)
C1 N1 C7 111.0(4)
C1 N1 C18 107.6(5)
C7 N1 C18 109.3(5)
C1 N1 Cu1 107.4(4)
C7 N1 Cu1 111.9(3)
C18 N1 Cu1 109.6(3)
C6 N2 C2 119.3(6)
C6 N2 Cu1 126.8(5)
C2 N2 Cu1 113.8(5)
O2 C13 C8 112.5(5)
O2 C13 C12 125.2(5)
C8 C13 C12 122.3(5)
C11 C12 C13 114.7(5)
C11 C12 C14 121.4(6)
C13 C12 C14 123.9(5)
C9 C8 C13 119.6(6)
C9 C8 C7 120.6(5)
C13 C8 C7 119.6(5)
O1 C24 C23 121.1(6)
O1 C24 C19 123.2(6)
C23 C24 C19 115.7(7)
N1 C1 C2 112.1(5)
N1 C7 C8 114.3(5)
C22 C23 C24 122.8(7)
C22 C23 C25 118.6(7)
C24 C23 C25 118.5(7)
N2 C2 C3 120.0(7)
N2 C2 C1 115.1(6)
C3 C2 C1 124.8(7)
C10 C11 C12 124.0(6)
C21 C22 C23 120.1(7)
O4 C26 O3 125.5(6)
O4 C26 C27 118.5(6)
O3 C26 C27 115.9(6)
N2 C6 C5 124.3(6)
C10 C9 C8 119.9(6)
C20 C19 C24 120.6(7)
C20 C19 C18 120.7(7)
C24 C19 C18 118.5(6)
F1 C25 F2 104.9(7)
F1 C25 F3 104.0(6)
F2 C25 F3 103.7(6)
F1 C25 C23 115.1(6)
F2 C25 C23 114.0(6)
F3 C25 C23 113.9(7)
C21 C20 C19 120.8(7)
C19 C18 N1 113.3(5)
C9 C10 C11 119.3(6)
C15 C14 C16 107.2(5)
C15 C14 C12 111.8(5)
C16 C14 C12 110.6(5)
C15 C14 C17 107.0(6)
C16 C14 C17 111.5(5)
C12 C14 C17 108.7(5)
C6 C5 C4 115.9(7)
C4 C3 C2 119.8(8)
C22 C21 C20 119.9(8)
C3 C4 C5 120.8(7)

loop_
_geom_bond_atom_site_label_1
_geom_bond_atom_site_label_2
_geom_bond_distance
Cu1 O1 1.886(4)
Cu1 O3 1.952(4)
Cu1 N2 1.986(5)
Cu1 N1 2.031(4)
Cu1 O2 2.331(4)
O2 C13 1.368(6)
O1 C24 1.287(7)
O3 C26 1.284(6)
N1 C1 1.473(6)
N1 C7 1.503(6)
N1 C18 1.506(6)
O4 C26 1.236(7)
F3 C25 1.383(7)
N2 C6 1.320(7)
N2 C2 1.363(7)
F1 C25 1.337(8)
C13 C8 1.398(7)
C13 C12 1.402(7)
C12 C11 1.395(6)
C12 C14 1.534(7)
C8 C9 1.380(6)
C8 C7 1.503(7)
F2 C25 1.348(8)
C24 C23 1.402(8)
C24 C19 1.422(7)
C1 C2 1.475(8)
C23 C22 1.380(8)
C23 C25 1.464(9)
C2 C3 1.381(8)
C11 C10 1.379(7)
C22 C21 1.366(8)
C26 C27 1.510(7)
C6 C5 1.382(7)
C9 C10 1.368(7)
C19 C20 1.396(8)
C19 C18 1.500(7)
C20 C21 1.373(8)
C14 C15 1.509(7)
C14 C16 1.514(7)
C14 C17 1.537(7)
C5 C4 1.393(9)
C3 C4 1.366(9)
